data_4030903
loop_
_publ_author_name
'Rumpf, C.'
'Tillinski, R.'
'Nather, C.'
'Durichen, P.'
'Jeb, I.'
'Bensch, W.'

_publ_section_title
;
 Synthesis, crystal structures and optical properties of new quaternary
 chalcogenides of Va metals : Rb2CuVS4, K2CuVSe4, Rb2CuNbSe4, Cs2CuNbSe4
 and Rb2CuNbS4
;
_journal_name_full 'European Journal of Solid State and Inorganic Chemistry'
_journal_page_first 1187
_journal_page_last 1198
_journal_volume 34
_journal_year 1997
_chemical_formula_sum 'Cs2 Cu Nb Se4'
_chemical_formula_weight 738.103
_space_group_IT_number 70
_symmetry_cell_setting orthorhombic
_symmetry_Int_Tables_number 70
_symmetry_space_group_name_Hall '-F 2uv 2vw'
_symmetry_space_group_name_H-M 'F d d d :2'
_cell_angle_alpha 90
_cell_angle_beta 90
_cell_angle_gamma 90
_cell_formula_units_Z 8
_cell_length_a 5.8041(5)
_cell_length_b 14.486(2)
_cell_length_c 25.418(2)
_cell_volume 2137.1(4)
_diffrn_ambient_temperature 293
_diffrn_radiation_probe x-ray
_diffrn_radiation_type MoK\a
_diffrn_radiation_wavelength 0.71073
_exptl_absorpt_coefficient_mu 23.33
_exptl_crystal_density_diffrn 4.588
_exptl_crystal_F_000 2528
_refine_ls_goodness_of_fit_ref 0.973
_refine_ls_number_parameters 22
_refine_ls_number_reflns 544
_refine_ls_R_factor_gt 0.0246
_refine_ls_wR_factor_gt 0.0675
_cod_data_source_file EJSSIC-1997-34-1187-1198-5.cif
_cod_data_source_block Cs2CuNbSe4
_cod_original_cell_volume 2137.1
_cod_original_sg_symbol_H-M 'F d d d'
_cod_database_code 4030903

loop_
_symmetry_equiv_pos_site_id
_symmetry_equiv_pos_as_xyz
1 x,y,z
2 1/4-x,1/4-y,z
3 x,1/4-y,1/4-z
4 1/4-x,y,1/4-z
5 -x,-y,-z
6 3/4+x,3/4+y,-z
7 -x,3/4+y,3/4+z
8 3/4+x,-y,3/4+z
9 x,1/2+y,1/2+z
10 1/4-x,3/4-y,1/2+z
11 x,3/4-y,3/4-z
12 1/4-x,1/2+y,3/4-z
13 -x,1/2-y,1/2-z
14 3/4+x,1/4+y,1/2-z
15 -x,1/4+y,1/4+z
16 3/4+x,1/2-y,1/4+z
17 1/2+x,y,1/2+z
18 3/4-x,1/4-y,1/2+z
19 1/2+x,1/4-y,3/4-z
20 3/4-x,y,3/4-z
21 1/2-x,-y,1/2-z
22 1/4+x,3/4+y,1/2-z
23 1/2-x,3/4+y,1/4+z
24 1/4+x,-y,1/4+z
25 1/2+x,1/2+y,z
26 3/4-x,3/4-y,z
27 1/2+x,3/4-y,1/4-z
28 3/4-x,1/2+y,1/4-z
29 1/2-x,1/2-y,-z
30 1/4+x,1/4+y,-z
31 1/2-x,1/4+y,3/4+z
32 1/4+x,1/2-y,3/4+z

loop_
_atom_site_label
_atom_site_type_symbol
_atom_site_thermal_displace_type
_atom_site_fract_x
_atom_site_fract_y
_atom_site_fract_z
_atom_site_occupancy
_atom_site_U_iso_or_equiv
_atom_site_calc_flag
_atom_site_refinement_flags
_atom_site_disorder_assembly
_atom_site_disorder_group
Nb Nb Uiso 0.12500 0.62500 0.12500 1.000 0.0190(10) . . . .
Se Se Uiso -0.11810(10) 0.52960(10) 0.17920(10) 1.000 0.0270(10) . . . .
Cu Cu Uiso 0.62500 0.62500 0.12500 1.000 0.0280(10) . . . .
Cs Cs Uiso 0.37500 0.37500 0.19690(10) 1.000 0.0310(10) . . . .

loop_
_atom_type_symbol
_atom_type_description
_atom_type_scat_dispersion_real
_atom_type_scat_dispersion_imag
_atom_type_scat_source
Cs Cs -0.3680 2.1192 ' International Tables Vol C Tables 4.2.6.8 and 6.1.1.4'
Cu Cu 0.3201 1.2651 ' International Tables Vol C Tables 4.2.6.8 and 6.1.1.4'
Nb Nb -2.0727 0.6215 ' International Tables Vol C Tables 4.2.6.8 and 6.1.1.4'
Se Se -0.0929 2.2259 ' International Tables Vol C Tables 4.2.6.8 and 6.1.1.4'

loop_
_geom_angle_atom_site_label_1
_geom_angle_atom_site_label_2
_geom_angle_atom_site_label_3
_geom_angle
_geom_angle_site_symmetry_1
_geom_angle_site_symmetry_2
_geom_angle_site_symmetry_3
_geom_angle_publ_flag
Se Nb Cu 125.87(3) . . . yes
Se Nb Cu 54.13(3) . . 1_455 yes
Se Nb Se 110.21(7) . . 2_565 yes
Se Nb Se 108.26(4) . . 3_565 yes
Se Nb Se 109.96(5) . . 4_555 yes
Cu Nb Cu 180.00 . . 1_455 yes
Se Nb Cu 54.13(3) 2_565 . . yes
Se Nb Cu 125.87(3) 3_565 . . yes
Se Nb Cu 54.13(3) 4_555 . . yes
Se Nb Cu 125.87(3) 2_565 . 1_455 yes
Se Nb Cu 54.13(3) 3_565 . 1_455 yes
Se Nb Cu 125.87(3) 4_555 . 1_455 yes
Se Nb Se 109.96(5) 2_565 . 3_565 yes
Se Nb Se 108.26(4) 2_565 . 4_555 yes
Se Nb Se 110.21(7) 3_565 . 4_555 yes
Nb Se Cu 73.25(6) . . 1_455 yes
Nb Cu Nb 180.00 . . 1_655 yes
Nb Cu Se 127.38(3) . . 1_655 yes
Nb Cu Se 52.62(3) . . 2_565 yes
Nb Cu Se 127.38(3) . . 3_665 yes
Nb Cu Se 52.62(3) . . 4_555 yes
Nb Cu Se 52.62(3) 1_655 . 1_655 yes
Nb Cu Se 127.38(3) 1_655 . 2_565 yes
Nb Cu Se 52.62(3) 1_655 . 3_665 yes
Nb Cu Se 127.38(3) 1_655 . 4_555 yes
Se Cu Se 111.75(7) 1_655 . 2_565 yes
Se Cu Se 105.23(4) 1_655 . 3_665 yes
Se Cu Se 111.51(5) 1_655 . 4_555 yes
Se Cu Se 111.51(5) 2_565 . 3_665 yes
Se Cu Se 105.23(4) 2_565 . 4_555 yes
Se Cu Se 111.75(7) 3_665 . 4_555 yes

loop_
_geom_bond_atom_site_label_1
_geom_bond_atom_site_label_2
_geom_bond_distance
_geom_bond_site_symmetry_1
_geom_bond_site_symmetry_2
_geom_bond_publ_flag
Nb Se 2.4080(17) . . yes
Nb Cu 2.9021(4) . . yes
Nb Cu 2.9021(4) . 1_455 yes
Nb Se 2.4080(17) . 2_565 yes
Nb Se 2.4080(17) . 3_565 yes
Nb Se 2.4080(17) . 4_555 yes
Se Cu 2.4558(17) . 1_455 yes

loop_
_geom_torsion_atom_site_label_1
_geom_torsion_atom_site_label_2
_geom_torsion_atom_site_label_3
_geom_torsion_atom_site_label_4
_geom_torsion
_geom_torsion_site_symmetry_1
_geom_torsion_site_symmetry_2
_geom_torsion_site_symmetry_3
_geom_torsion_site_symmetry_4
_geom_torsion_publ_flag
Se Nb Se Cu 120.29(4) . . 2_565 . no
Se Nb Se Cu -120.45(5) . . 4_555 . no
Se Nb Cu Se 0.00(8) . . . 1_655 no
Se Nb Cu Se -90.18(9) . . . 2_565 no
Se Nb Cu Se 180.00(8) . . . 3_665 no
Se Nb Cu Se 89.82(9) . . . 4_555 no
